data_7202162
loop_
_publ_author_name
'Sun, Wei-Wei'
'Yue, Qi'
'Cheng, Ai-Ling'
'Gao, En-Qing'

_publ_section_title
;
 Supramolecular networks assembled from binuclear complexes with
 pyridazine-3,6-dicarboxylate
;
_journal_issue 10
_journal_name_full CrystEngComm
_journal_page_first 1384
_journal_paper_doi 10.1039/b805832f
_journal_volume 10
_journal_year 2008
_chemical_formula_sum 'C18 H6 K2 N6 O12 Zn2'
_chemical_formula_weight 707.23
_chemical_name_systematic
;
?
;
_space_group_IT_number 63
_symmetry_cell_setting orthorhombic
_symmetry_space_group_name_Hall '-C 2c 2'
_symmetry_space_group_name_H-M 'C m c m'
_atom_sites_solution_hydrogens geom
_atom_sites_solution_primary direct
_atom_sites_solution_secondary difmap
_audit_creation_method SHELXL-97
_cell_angle_alpha 90.00
_cell_angle_beta 90.00
_cell_angle_gamma 90.00
_cell_formula_units_Z 4
_cell_length_a 10.7037(10)
_cell_length_b 15.0640(14)
_cell_length_c 13.2866(16)
_cell_measurement_reflns_used 2238
_cell_measurement_temperature 273(2)
_cell_measurement_theta_max 30.10
_cell_measurement_theta_min 2.33
_cell_volume 2142.3(4)
_computing_cell_refinement 'Bruker SMART'
_computing_data_collection 'Bruker SMART'
_computing_data_reduction 'Bruker SAINT'
_computing_molecular_graphics 'Bruker SHELXTL'
_computing_publication_material 'Bruker SHELXTL'
_computing_structure_refinement 'Bruker SHELXTL'
_computing_structure_solution 'Bruker SHELXTL'
_diffrn_ambient_temperature 273(2)
_diffrn_measured_fraction_theta_full 0.965
_diffrn_measured_fraction_theta_max 0.965
_diffrn_measurement_device_type 'CCD area detector'
_diffrn_measurement_method 'phi and omega scans'
_diffrn_radiation_monochromator graphite
_diffrn_radiation_source 'sealed tube'
_diffrn_radiation_type MoK\a
_diffrn_radiation_wavelength 0.71073
_diffrn_reflns_av_R_equivalents 0.0209
_diffrn_reflns_av_sigmaI/netI 0.0200
_diffrn_reflns_limit_h_max 12
_diffrn_reflns_limit_h_min -12
_diffrn_reflns_limit_k_max 18
_diffrn_reflns_limit_k_min -18
_diffrn_reflns_limit_l_max 16
_diffrn_reflns_limit_l_min -13
_diffrn_reflns_number 4077
_diffrn_reflns_theta_full 25.99
_diffrn_reflns_theta_max 25.99
_diffrn_reflns_theta_min 2.33
_exptl_absorpt_coefficient_mu 2.714
_exptl_absorpt_correction_T_max 0.8762
_exptl_absorpt_correction_T_min 0.7730
_exptl_absorpt_correction_type multi-scan
_exptl_absorpt_process_details SADABS
_exptl_crystal_colour yellow
_exptl_crystal_density_diffrn 2.193
_exptl_crystal_density_method 'not measured'
_exptl_crystal_description needle
_exptl_crystal_F_000 1400
_exptl_crystal_size_max 0.10
_exptl_crystal_size_mid 0.08
_exptl_crystal_size_min 0.05
_refine_diff_density_max 0.632
_refine_diff_density_min -0.393
_refine_diff_density_rms 0.065
_refine_ls_extinction_method none
_refine_ls_goodness_of_fit_ref 1.058
_refine_ls_hydrogen_treatment constr
_refine_ls_matrix_type full
_refine_ls_number_parameters 103
_refine_ls_number_reflns 1124
_refine_ls_number_restraints 0
_refine_ls_restrained_S_all 1.058
_refine_ls_R_factor_all 0.0285
_refine_ls_R_factor_gt 0.0245
_refine_ls_shift/su_max 0.000
_refine_ls_shift/su_mean 0.000
_refine_ls_structure_factor_coef Fsqd
_refine_ls_weighting_details 'calc w=1/[\s^2^(Fo^2^)+(0.0386P)^2^+2.4174P] where P=(Fo^2^+2Fc^2^)/3'
_refine_ls_weighting_scheme calc
_refine_ls_wR_factor_gt 0.0648
_refine_ls_wR_factor_ref 0.0680
_reflns_number_gt 1006
_reflns_number_total 1124
_reflns_threshold_expression >2sigma(I)
_cod_data_source_file b805832f.txt
_cod_data_source_block 6
_cod_depositor_comments
;
The following automatic conversions were performed:
'_symmetry_cell_setting' value 'Orthorhombic' changed to 'orthorhombic'
according to '/home/saulius/struct/CIF-dictionaries/cif_core.dic'
dictionary named 'cif_core.dic' version 2.4.1 from 2010-06-29.

Automatic conversion script
Id: cif_fix_enum 1527 2010-12-29 10:47:43Z saulius 
;
_cod_original_sg_symbol_H-M 'Cmcm '
_cod_database_code 7202162

loop_
_symmetry_equiv_pos_as_xyz
'x, y, z'
'-x, -y, z+1/2'
'-x, y, -z+1/2'
'x, -y, -z'
'x+1/2, y+1/2, z'
'-x+1/2, -y+1/2, z+1/2'
'-x+1/2, y+1/2, -z+1/2'
'x+1/2, -y+1/2, -z'
'-x, -y, -z'
'x, y, -z-1/2'
'x, -y, z-1/2'
'-x, y, z'
'-x+1/2, -y+1/2, -z'
'x+1/2, y+1/2, -z-1/2'
'x+1/2, -y+1/2, z-1/2'
'-x+1/2, y+1/2, z'

loop_
_atom_site_label
_atom_site_type_symbol
_atom_site_fract_x
_atom_site_fract_y
_atom_site_fract_z
_atom_site_U_iso_or_equiv
_atom_site_adp_type
_atom_site_occupancy
_atom_site_symmetry_multiplicity
_atom_site_calc_flag
_atom_site_refinement_flags
_atom_site_disorder_assembly
_atom_site_disorder_group
Zn1 Zn 0.18927(3) 0.48146(2) 0.7500 0.02693(15) Uani 1 2 d S . .
K1 K 0.5000 0.59078(6) 1.11061(6) 0.0420(2) Uani 1 2 d S . .
O1 O 0.30916(18) 0.37461(14) 0.7500 0.0324(5) Uani 1 2 d S . .
O2 O 0.3255(2) 0.22729(15) 0.7500 0.0449(7) Uani 1 2 d S . .
O3 O 0.30656(14) 0.53474(11) 0.85824(16) 0.0386(4) Uani 1 1 d . . .
O4 O 0.32603(17) 0.63867(12) 0.97662(16) 0.0490(5) Uani 1 1 d . . .
N1 N 0.0625(2) 0.36594(14) 0.7500 0.0220(5) Uani 1 2 d S . .
N2 N 0.06248(17) 0.54773(10) 0.86053(14) 0.0254(4) Uani 1 1 d . . .
C1 C 0.1245(3) 0.28937(18) 0.7500 0.0228(6) Uani 1 2 d S . .
C2 C 0.0637(3) 0.20769(19) 0.7500 0.0283(7) Uani 1 2 d S . .
H2 H 0.1086 0.1548 0.7500 0.034 Uiso 1 2 calc SR . .
C3 C 0.2658(3) 0.2966(2) 0.7500 0.0268(6) Uani 1 2 d S . .
C4 C 0.1241(2) 0.60215(12) 0.92098(17) 0.0264(5) Uani 1 1 d . . .
C5 C 0.0632(2) 0.66419(14) 0.98204(17) 0.0330(5) Uani 1 1 d . . .
H5 H 0.1081 0.7041 1.0213 0.040 Uiso 1 1 calc R . .
C6 C 0.2646(2) 0.59190(14) 0.91881(18) 0.0323(5) Uani 1 1 d . . .

loop_
_atom_site_aniso_label
_atom_site_aniso_U_11
_atom_site_aniso_U_22
_atom_site_aniso_U_33
_atom_site_aniso_U_23
_atom_site_aniso_U_13
_atom_site_aniso_U_12
Zn1 0.0136(2) 0.0210(2) 0.0461(3) 0.000 0.000 -0.00018(13)
K1 0.0187(4) 0.0618(5) 0.0455(5) 0.0047(4) 0.000 0.000
O1 0.0174(12) 0.0239(11) 0.0561(15) 0.000 0.000 -0.0025(8)
O2 0.0210(13) 0.0280(12) 0.086(2) 0.000 0.000 0.0081(10)
O3 0.0200(10) 0.0314(8) 0.0645(12) -0.0066(8) -0.0042(7) 0.0033(6)
O4 0.0339(11) 0.0469(10) 0.0662(13) -0.0103(9) -0.0213(9) -0.0011(8)
N1 0.0162(11) 0.0175(11) 0.0321(13) 0.000 0.000 0.0002(9)
N2 0.0201(9) 0.0206(8) 0.0354(10) -0.0008(7) -0.0002(8) 0.0003(7)
C1 0.0189(16) 0.0207(13) 0.0288(16) 0.000 0.000 0.0015(11)
C2 0.0232(15) 0.0170(12) 0.0446(19) 0.000 0.000 0.0024(12)
C3 0.0208(16) 0.0251(14) 0.0345(17) 0.000 0.000 0.0013(13)
C4 0.0262(12) 0.0221(9) 0.0310(11) 0.0042(8) -0.0039(9) -0.0006(8)
C5 0.0365(13) 0.0296(10) 0.0328(12) -0.0064(9) -0.0041(10) -0.0024(10)
C6 0.0290(13) 0.0242(10) 0.0437(14) 0.0035(10) -0.0094(10) 0.0004(9)

loop_
_atom_type_symbol
_atom_type_description
_atom_type_scat_dispersion_real
_atom_type_scat_dispersion_imag
_atom_type_scat_source
C C 0.0033 0.0016 'International Tables Vol C Tables 4.2.6.8 and 6.1.1.4'
H H 0.0000 0.0000 'International Tables Vol C Tables 4.2.6.8 and 6.1.1.4'
N N 0.0061 0.0033 'International Tables Vol C Tables 4.2.6.8 and 6.1.1.4'
Zn Zn 0.2839 1.4301 'International Tables Vol C Tables 4.2.6.8 and 6.1.1.4'
O O 0.0106 0.0060 'International Tables Vol C Tables 4.2.6.8 and 6.1.1.4'
K K 0.2009 0.2494 'International Tables Vol C Tables 4.2.6.8 and 6.1.1.4'

loop_
_geom_angle_atom_site_label_1
_geom_angle_atom_site_label_2
_geom_angle_atom_site_label_3
_geom_angle
_geom_angle_site_symmetry_1
_geom_angle_site_symmetry_3
_geom_angle_publ_flag
O1 Zn1 O3 85.71(6) . . ?
O1 Zn1 O3 85.71(6) . 10_557 ?
O3 Zn1 O3 87.97(11) . 10_557 ?
O1 Zn1 N1 76.51(9) . . ?
O3 Zn1 N1 132.72(6) . . ?
O3 Zn1 N1 132.72(6) 10_557 . ?
O1 Zn1 N2 136.70(5) . 10_557 ?
O3 Zn1 N2 130.64(6) . 10_557 ?
O3 Zn1 N2 74.85(7) 10_557 10_557 ?
N1 Zn1 N2 88.79(6) . 10_557 ?
O1 Zn1 N2 136.70(5) . . ?
O3 Zn1 N2 74.85(7) . . ?
O3 Zn1 N2 130.64(6) 10_557 . ?
N1 Zn1 N2 88.79(6) . . ?
N2 Zn1 N2 82.15(9) 10_557 . ?
O1 Zn1 K1 42.39(4) . 9_667 ?
O3 Zn1 K1 43.32(5) . 9_667 ?
O3 Zn1 K1 85.54(5) 10_557 9_667 ?
N1 Zn1 K1 107.45(6) . 9_667 ?
N2 Zn1 K1 160.09(5) 10_557 9_667 ?
N2 Zn1 K1 109.00(5) . 9_667 ?
O1 Zn1 K1 42.39(4) . 2_664 ?
O3 Zn1 K1 85.54(5) . 2_664 ?
O3 Zn1 K1 43.32(5) 10_557 2_664 ?
N1 Zn1 K1 107.45(6) . 2_664 ?
N2 Zn1 K1 109.00(5) 10_557 2_664 ?
N2 Zn1 K1 160.09(5) . 2_664 ?
K1 Zn1 K1 55.78(2) 9_667 2_664 ?
O4 K1 O4 88.22(10) . 12_655 ?
O4 K1 O1 153.61(7) . 9_667 ?
O4 K1 O1 83.25(6) 12_655 9_667 ?
O4 K1 O1 83.25(6) . 11_566 ?
O4 K1 O1 153.61(7) 12_655 11_566 ?
O1 K1 O1 93.43(6) 9_667 11_566 ?
O4 K1 O3 76.62(6) . 4_567 ?
O4 K1 O3 141.77(7) 12_655 4_567 ?
O1 K1 O3 124.01(6) 9_667 4_567 ?
O1 K1 O3 59.72(6) 11_566 4_567 ?
O4 K1 O3 141.77(7) . 9_667 ?
O4 K1 O3 76.62(6) 12_655 9_667 ?
O1 K1 O3 59.72(6) 9_667 9_667 ?
O1 K1 O3 124.01(6) 11_566 9_667 ?
O3 K1 O3 93.86(7) 4_567 9_667 ?
O4 K1 K1 131.72(5) . 10_558 ?
O4 K1 K1 131.72(5) 12_655 10_558 ?
O1 K1 K1 48.70(3) 9_667 10_558 ?
O1 K1 K1 48.70(3) 11_566 10_558 ?
O3 K1 K1 81.60(5) 4_567 10_558 ?
O3 K1 K1 81.60(5) 9_667 10_558 ?
O4 K1 Zn1 165.95(5) . 9_667 ?
O4 K1 Zn1 78.50(5) 12_655 9_667 ?
O1 K1 Zn1 29.64(4) 9_667 9_667 ?
O1 K1 Zn1 110.72(4) 11_566 9_667 ?
O3 K1 Zn1 111.22(4) 4_567 9_667 ?
O3 K1 Zn1 30.08(4) 9_667 9_667 ?
K1 K1 Zn1 62.111(12) 10_558 9_667 ?
O4 K1 Zn1 78.50(5) . 11_566 ?
O4 K1 Zn1 165.95(5) 12_655 11_566 ?
O1 K1 Zn1 110.72(4) 9_667 11_566 ?
O1 K1 Zn1 29.64(4) 11_566 11_566 ?
O3 K1 Zn1 30.08(4) 4_567 11_566 ?
O3 K1 Zn1 111.22(4) 9_667 11_566 ?
K1 K1 Zn1 62.111(11) 10_558 11_566 ?
Zn1 K1 Zn1 114.29(2) 9_667 11_566 ?
O4 K1 K1 72.33(5) . 9_667 ?
O4 K1 K1 72.33(5) 12_655 9_667 ?
O1 K1 K1 127.57(4) 9_667 9_667 ?
O1 K1 K1 127.57(4) 11_566 9_667 ?
O3 K1 K1 69.66(4) 4_567 9_667 ?
O3 K1 K1 69.66(4) 9_667 9_667 ?
K1 K1 K1 137.06(2) 10_558 9_667 ?
Zn1 K1 K1 98.93(2) 9_667 9_667 ?
Zn1 K1 K1 98.93(2) 11_566 9_667 ?
C3 O1 Zn1 119.87(19) . . ?
C3 O1 K1 116.13(13) . 9_667 ?
Zn1 O1 K1 107.97(7) . 9_667 ?
C3 O1 K1 116.13(13) . 2_664 ?
Zn1 O1 K1 107.97(7) . 2_664 ?
K1 O1 K1 82.60(6) 9_667 2_664 ?
C6 O3 Zn1 119.48(14) . . ?
C6 O3 K1 128.48(16) . 9_667 ?
Zn1 O3 K1 106.60(7) . 9_667 ?
C6 O4 K1 129.19(15) . . ?
C1 N1 N1 119.91(16) . 3_556 ?
C1 N1 Zn1 112.15(19) . . ?
N1 N1 Zn1 127.95(6) 3_556 . ?
C4 N2 N2 119.89(12) . 12 ?
C4 N2 Zn1 111.88(14) . . ?
N2 N2 Zn1 127.39(5) 12 . ?
N1 C1 C2 122.2(3) . . ?
N1 C1 C3 115.8(2) . . ?
C2 C1 C3 122.0(3) . . ?
C2 C2 C1 117.86(17) 3_556 . ?
O2 C3 O1 127.0(3) . . ?
O2 C3 C1 117.3(3) . . ?
O1 C3 C1 115.7(2) . . ?
N2 C4 C5 122.2(2) . . ?
N2 C4 C6 114.89(19) . . ?
C5 C4 C6 122.9(2) . . ?
C5 C5 C4 117.78(13) 12 . ?
O4 C6 O3 126.7(2) . . ?
O4 C6 C4 117.4(2) . . ?
O3 C6 C4 115.83(19) . . ?

loop_
_geom_bond_atom_site_label_1
_geom_bond_atom_site_label_2
_geom_bond_distance
_geom_bond_site_symmetry_2
_geom_bond_publ_flag
Zn1 O1 2.058(2) . ?
Zn1 O3 2.0709(18) . ?
Zn1 O3 2.0709(18) 10_557 ?
Zn1 N1 2.207(2) . ?
Zn1 N2 2.2350(18) 10_557 ?
Zn1 N2 2.2350(18) . ?
Zn1 K1 3.9593(6) 9_667 ?
Zn1 K1 3.9593(6) 2_664 ?
K1 O4 2.6753(19) . ?
K1 O4 2.6753(19) 12_655 ?
K1 O1 2.8061(16) 9_667 ?
K1 O1 2.8061(16) 11_566 ?
K1 O3 2.8344(17) 4_567 ?
K1 O3 2.8344(17) 9_667 ?
K1 K1 3.7040(17) 10_558 ?
K1 Zn1 3.9593(6) 9_667 ?
K1 Zn1 3.9593(6) 11_566 ?
K1 K1 4.0150(17) 9_667 ?
O1 C3 1.263(4) . ?
O1 K1 2.8061(16) 9_667 ?
O1 K1 2.8061(16) 2_664 ?
O2 C3 1.225(4) . ?
O3 C6 1.261(3) . ?
O3 K1 2.8344(17) 9_667 ?
O4 C6 1.232(3) . ?
N1 C1 1.331(4) . ?
N1 N1 1.338(5) 3_556 ?
N2 C4 1.324(3) . ?
N2 N2 1.337(4) 12 ?
C1 C2 1.392(4) . ?
C1 C3 1.516(5) . ?
C2 C2 1.364(6) 3_556 ?
C4 C5 1.399(3) . ?
C4 C6 1.512(4) . ?
C5 C5 1.353(5) 12 ?
